data_4063519
loop_
_publ_author_name
'Vicente, Jos\'e'
'Saura-Llamas, Isabel'
'Garc\'ia-L\'opez, Jos\'e-Antonio'
'Bautista, Delia'

_publ_section_title
;
 Insertion of Isocyanides, Isothiocyanates, and Carbon Monoxide into the
 Pd--C Bond of Cyclopalladated Complexes Containing Primary
 Arylalkylamines of Biological and Pharmaceutical Significance. Synthesis
 of Lactams and Cyclic Amidinium Salts Related to the Isoquinoline,
 Benzo[g]isoquinoline, and \b-Carboline Nuclei
;
_journal_issue 2
_journal_name_full Organometallics
_journal_page_first 448
_journal_page_last 464
_journal_paper_doi 10.1021/om800951k
_journal_volume 28
_journal_year 2009
_chemical_formula_sum 'C9 H9 N O'
_chemical_formula_weight 147.17
_chemical_name_systematic
; 
 ? 
;
_space_group_IT_number 14
_symmetry_cell_setting monoclinic
_symmetry_space_group_name_Hall '-P 2ybc'
_symmetry_space_group_name_H-M 'P 1 21/c 1'
_atom_sites_solution_hydrogens geom
_atom_sites_solution_primary direct
_atom_sites_solution_secondary difmap
_audit_creation_method SHELXL-97
_cell_angle_alpha 90.00
_cell_angle_beta 113.083(2)
_cell_angle_gamma 90.00
_cell_formula_units_Z 4
_cell_length_a 11.3470(11)
_cell_length_b 5.2078(5)
_cell_length_c 13.5158(12)
_cell_measurement_reflns_used 1762
_cell_measurement_temperature 100(2)
_cell_measurement_theta_max 26.77
_cell_measurement_theta_min 3.09
_cell_volume 734.74(12)
_computing_cell_refinement 'Bruker SAINT'
_computing_data_collection 'Bruker SMART'
_computing_data_reduction 'Bruker SAINT'
_computing_molecular_graphics 'Bruker SHELXTL'
_computing_publication_material 'Bruker SHELXTL'
_computing_structure_refinement 'SHELXL-97 (Sheldrick, 1997)'
_computing_structure_solution 'SHELXS-97 (Sheldrick, 1990)'
_diffrn_ambient_temperature 100(2)
_diffrn_detector_area_resol_mean 8.26
_diffrn_measured_fraction_theta_full 1.000
_diffrn_measured_fraction_theta_max 0.995
_diffrn_measurement_device_type 'Bruker SMART APEX CCD'
_diffrn_measurement_method \w-scan
_diffrn_radiation_monochromator graphite
_diffrn_radiation_source 'fine-focus sealed tube'
_diffrn_radiation_type MoK\a
_diffrn_radiation_wavelength 0.71073
_diffrn_reflns_av_R_equivalents 0.0439
_diffrn_reflns_av_sigmaI/netI 0.0360
_diffrn_reflns_limit_h_max 14
_diffrn_reflns_limit_h_min -14
_diffrn_reflns_limit_k_max 6
_diffrn_reflns_limit_k_min -6
_diffrn_reflns_limit_l_max 17
_diffrn_reflns_limit_l_min -17
_diffrn_reflns_number 5726
_diffrn_reflns_theta_full 26.00
_diffrn_reflns_theta_max 27.10
_diffrn_reflns_theta_min 1.95
_exptl_absorpt_coefficient_mu 0.088
_exptl_crystal_colour colourless
_exptl_crystal_density_diffrn 1.330
_exptl_crystal_density_method 'not measured'
_exptl_crystal_description block
_exptl_crystal_F_000 312
_exptl_crystal_size_max 0.34
_exptl_crystal_size_mid 0.12
_exptl_crystal_size_min 0.09
_refine_diff_density_max 0.784
_refine_diff_density_min -0.357
_refine_diff_density_rms 0.056
_refine_ls_extinction_method none
_refine_ls_goodness_of_fit_ref 1.065
_refine_ls_hydrogen_treatment 'NH free, others riding'
_refine_ls_matrix_type full
_refine_ls_number_parameters 104
_refine_ls_number_reflns 1616
_refine_ls_number_restraints 0
_refine_ls_restrained_S_all 1.065
_refine_ls_R_factor_all 0.0784
_refine_ls_R_factor_gt 0.0636
_refine_ls_shift/su_max 0.000
_refine_ls_shift/su_mean 0.000
_refine_ls_structure_factor_coef Fsqd
_refine_ls_weighting_details 'calc w=1/[\s^2^(Fo^2^)+(0.0934P)^2^+0.2811P] where P=(Fo^2^+2Fc^2^)/3'
_refine_ls_weighting_scheme calc
_refine_ls_wR_factor_gt 0.1687
_refine_ls_wR_factor_ref 0.1787
_reflns_number_gt 1243
_reflns_number_total 1616
_reflns_threshold_expression >2sigma(I)
_cod_data_source_file om800951k_si_002.cif
_cod_data_source_block fenetilaminaco
_cod_original_sg_symbol_H-M 'P 2(1)/c'
_cod_database_code 4063519

loop_
_symmetry_equiv_pos_as_xyz
'x, y, z'
'-x, y+1/2, -z+1/2'
'-x, -y, -z'
'x, -y-1/2, z-1/2'

loop_
_atom_site_label
_atom_site_type_symbol
_atom_site_fract_x
_atom_site_fract_y
_atom_site_fract_z
_atom_site_U_iso_or_equiv
_atom_site_adp_type
_atom_site_occupancy
_atom_site_symmetry_multiplicity
_atom_site_calc_flag
_atom_site_refinement_flags
_atom_site_disorder_assembly
_atom_site_disorder_group
N1 N 0.41941(18) 0.2343(3) 0.39474(13) 0.0320(4) Uani 1 1 d . . .
H01 H 0.478(2) 0.115(5) 0.4130(19) 0.038(6) Uiso 1 1 d . . .
O1 O 0.39145(13) 0.1692(3) 0.54931(10) 0.0335(4) Uani 1 1 d . . .
C1 C 0.26043(18) 0.4837(3) 0.42822(15) 0.0292(5) Uani 1 1 d . . .
C2 C 0.2376(2) 0.6326(4) 0.33713(17) 0.0371(5) Uani 1 1 d . . .
C3 C 0.1442(2) 0.8229(4) 0.31038(19) 0.0455(6) Uani 1 1 d . . .
H3 H 0.1278 0.9248 0.2480 0.055 Uiso 1 1 calc R . .
C4 C 0.0757(2) 0.8655(4) 0.3727(2) 0.0479(7) Uani 1 1 d . . .
H4 H 0.0132 0.9979 0.3540 0.057 Uiso 1 1 calc R . .
C5 C 0.0974(2) 0.7164(5) 0.4624(2) 0.0531(7) Uani 1 1 d . . .
H5 H 0.0493 0.7449 0.5053 0.064 Uiso 1 1 calc R . .
C6 C 0.1895(2) 0.5247(4) 0.48998(18) 0.0428(6) Uani 1 1 d . . .
H6 H 0.2040 0.4210 0.5515 0.051 Uiso 1 1 calc R . .
C7 C 0.3216(3) 0.5964(5) 0.2769(2) 0.0584(8) Uani 1 1 d . . .
H7A H 0.2717 0.6339 0.1999 0.070 Uiso 1 1 calc R . .
H7B H 0.3930 0.7212 0.3038 0.070 Uiso 1 1 calc R . .
C8 C 0.3750(3) 0.3353(5) 0.28697(18) 0.0545(7) Uani 1 1 d . . .
H8A H 0.3084 0.2192 0.2382 0.065 Uiso 1 1 calc R . .
H8B H 0.4473 0.3372 0.2634 0.065 Uiso 1 1 calc R . .
C9 C 0.36178(19) 0.2815(3) 0.46211(14) 0.0273(4) Uani 1 1 d . . .

loop_
_atom_site_aniso_label
_atom_site_aniso_U_11
_atom_site_aniso_U_22
_atom_site_aniso_U_33
_atom_site_aniso_U_23
_atom_site_aniso_U_13
_atom_site_aniso_U_12
N1 0.0466(10) 0.0257(8) 0.0269(9) 0.0038(7) 0.0178(8) 0.0118(8)
O1 0.0447(9) 0.0331(8) 0.0262(7) 0.0067(6) 0.0178(6) 0.0136(6)
C1 0.0323(10) 0.0226(9) 0.0271(9) -0.0048(7) 0.0057(8) 0.0020(8)
C2 0.0420(12) 0.0272(10) 0.0357(11) 0.0024(8) 0.0082(9) 0.0045(9)
C3 0.0466(13) 0.0266(11) 0.0472(13) 0.0054(9) 0.0012(10) 0.0064(9)
C4 0.0376(12) 0.0265(11) 0.0609(15) -0.0099(10) -0.0008(11) 0.0103(9)
C5 0.0474(14) 0.0512(15) 0.0573(15) -0.0090(12) 0.0170(12) 0.0190(11)
C6 0.0490(13) 0.0410(12) 0.0375(12) -0.0011(9) 0.0160(10) 0.0164(10)
C7 0.0820(19) 0.0539(16) 0.0454(14) 0.0237(12) 0.0316(13) 0.0240(14)
C8 0.096(2) 0.0452(14) 0.0309(11) 0.0116(10) 0.0346(12) 0.0262(14)
C9 0.0357(10) 0.0214(9) 0.0245(9) -0.0015(7) 0.0117(7) 0.0035(8)

loop_
_atom_type_symbol
_atom_type_description
_atom_type_scat_dispersion_real
_atom_type_scat_dispersion_imag
_atom_type_scat_source
C C 0.0033 0.0016 'International Tables Vol C Tables 4.2.6.8 and 6.1.1.4'
H H 0.0000 0.0000 'International Tables Vol C Tables 4.2.6.8 and 6.1.1.4'
N N 0.0061 0.0033 'International Tables Vol C Tables 4.2.6.8 and 6.1.1.4'
O O 0.0106 0.0060 'International Tables Vol C Tables 4.2.6.8 and 6.1.1.4'

loop_
_geom_angle_atom_site_label_1
_geom_angle_atom_site_label_2
_geom_angle_atom_site_label_3
_geom_angle
_geom_angle_site_symmetry_1
_geom_angle_site_symmetry_3
_geom_angle_publ_flag
C9 N1 C8 123.45(19) . . ?
C6 C1 C2 119.83(19) . . ?
C6 C1 C9 118.93(18) . . ?
C2 C1 C9 121.23(18) . . ?
C1 C2 C3 119.1(2) . . ?
C1 C2 C7 118.47(19) . . ?
C3 C2 C7 122.3(2) . . ?
C4 C3 C2 120.9(2) . . ?
C3 C4 C5 120.1(2) . . ?
C4 C5 C6 119.8(2) . . ?
C1 C6 C5 120.3(2) . . ?
C8 C7 C2 113.2(2) . . ?
N1 C8 C7 113.47(19) . . ?
O1 C9 N1 122.60(17) . . ?
O1 C9 C1 120.97(17) . . ?
N1 C9 C1 116.41(16) . . ?

loop_
_geom_bond_atom_site_label_1
_geom_bond_atom_site_label_2
_geom_bond_distance
_geom_bond_site_symmetry_2
_geom_bond_publ_flag
N1 C9 1.336(2) . ?
N1 C8 1.441(3) . ?
O1 C9 1.238(2) . ?
C1 C6 1.385(3) . ?
C1 C2 1.391(3) . ?
C1 C9 1.493(3) . ?
C2 C3 1.391(3) . ?
C2 C7 1.488(3) . ?
C3 C4 1.370(4) . ?
C4 C5 1.379(4) . ?
C5 C6 1.387(3) . ?
C7 C8 1.473(3) . ?

loop_
_geom_hbond_atom_site_label_D
_geom_hbond_atom_site_label_H
_geom_hbond_atom_site_label_A
_geom_hbond_distance_DH
_geom_hbond_distance_HA
_geom_hbond_distance_DA
_geom_hbond_angle_DHA
_geom_hbond_site_symmetry_A
N1 H01 O1 0.87(3) 2.01(3) 2.885(2) 178(2) 3_656
C7 H7B O1 0.99 2.54 3.407(4) 146.5 3_666

loop_
_geom_torsion_atom_site_label_1
_geom_torsion_atom_site_label_2
_geom_torsion_atom_site_label_3
_geom_torsion_atom_site_label_4
_geom_torsion
_geom_torsion_site_symmetry_1
_geom_torsion_site_symmetry_2
_geom_torsion_site_symmetry_3
_geom_torsion_site_symmetry_4
_geom_torsion_publ_flag
C6 C1 C2 C3 0.7(3) . . . . ?
C9 C1 C2 C3 -178.43(18) . . . . ?
C6 C1 C2 C7 175.7(2) . . . . ?
C9 C1 C2 C7 -3.4(3) . . . . ?
C1 C2 C3 C4 0.4(3) . . . . ?
C7 C2 C3 C4 -174.5(2) . . . . ?
C2 C3 C4 C5 -1.0(3) . . . . ?
C3 C4 C5 C6 0.6(4) . . . . ?
C2 C1 C6 C5 -1.1(3) . . . . ?
C9 C1 C6 C5 178.0(2) . . . . ?
C4 C5 C6 C1 0.5(4) . . . . ?
C1 C2 C7 C8 28.2(3) . . . . ?
C3 C2 C7 C8 -156.9(2) . . . . ?
C9 N1 C8 C7 35.9(4) . . . . ?
C2 C7 C8 N1 -42.8(4) . . . . ?
C8 N1 C9 O1 171.0(2) . . . . ?
C8 N1 C9 C1 -10.5(3) . . . . ?
C6 C1 C9 O1 -7.2(3) . . . . ?
C2 C1 C9 O1 171.92(18) . . . . ?
C6 C1 C9 N1 174.23(19) . . . . ?
C2 C1 C9 N1 -6.6(3) . . . . ?

loop_
_cod_related_entry_id
_cod_related_entry_database
_cod_related_entry_code
1 ChemSpider 132998
